data_7030788
loop_
_publ_author_name
'Levason, William'
'Light, Mark E.'
'Reid, Gillian'
'Zhang, Wenjian'

_publ_section_title
;
 Soft diphosphine and diarsine complexes of niobium(v) and tantalum(v)
 fluorides: synthesis, properties, structures and comparisons with the
 corresponding chlorides.
;
_journal_issue 25
_journal_name_full 'Dalton transactions (Cambridge, England : 2003)'
_journal_page_first 9557
_journal_page_last 9566
_journal_paper_doi 10.1039/c4dt01029a
_journal_volume 43
_journal_year 2014
_chemical_formula_moiety 'C18 H48 Cl6 Nb2 O2 P6'
_chemical_formula_sum 'C18 H48 Cl6 Nb2 O2 P6'
_chemical_formula_weight 880.90
_chemical_name_systematic
;
 ?
;
_space_group_IT_number 14
_symmetry_cell_setting monoclinic
_symmetry_space_group_name_Hall '-P 2ybc'
_symmetry_space_group_name_H-M 'P 1 21/c 1'
_atom_sites_solution_hydrogens geom
_atom_sites_solution_primary direct
_atom_sites_solution_secondary difmap
_audit_creation_method SHELXL-97
_cell_angle_alpha 90.00
_cell_angle_beta 90.158(15)
_cell_angle_gamma 90.00
_cell_formula_units_Z 2
_cell_length_a 9.096(5)
_cell_length_b 10.987(6)
_cell_length_c 18.064(11)
_cell_measurement_reflns_used 5514
_cell_measurement_temperature 100(2)
_cell_measurement_theta_max 34.6
_cell_measurement_theta_min 2.2
_cell_volume 1805.3(18)
_computing_cell_refinement
;
CrystalClear-SM Expert 3.1 (Rigaku, 2013)
;
_computing_data_collection
;
CrystalClear-SM Expert 3.1 (Rigaku, 2013)
;
_computing_data_reduction
;
CrystalClear-SM Expert 3.1 (Rigaku, 2013)
;
_computing_molecular_graphics
;
Images generated using CrystalMaker: a crystal and molecular 
structures program for Mac and Windows. CrystalMaker Software Ltd, 
Oxford, England (www.crystalmaker.com)
;
_computing_publication_material 'WINGX (Farrugia, 2013)'
_computing_structure_refinement 'SHELXS-97 (Sheldrick, 1990)'
_computing_structure_solution 'SHELXS-97 (Sheldrick, 1990)'
_diffrn_ambient_temperature 100(2)
_diffrn_detector 'CCD plate'
_diffrn_detector_area_resol_mean 28.5714
_diffrn_detector_type 'Rigaku HG Saturn724+ (2x2 bin mode)'
_diffrn_measured_fraction_theta_full 0.970
_diffrn_measured_fraction_theta_max 0.970
_diffrn_measurement_device 'four-circle \k diffractometer'
_diffrn_measurement_device_type 'Rigaku AFC12 (Right)'
_diffrn_measurement_method 'profile data from \w-scans'
_diffrn_measurement_specimen_support 'MiTeGen MicroMesh'
_diffrn_radiation_collimation 'Confocal mirrors, VHF Varimax '
_diffrn_radiation_type MoK\a
_diffrn_radiation_wavelength 0.71073
_diffrn_reflns_av_R_equivalents 0.0550
_diffrn_reflns_av_sigmaI/netI 0.0912
_diffrn_reflns_limit_h_max 11
_diffrn_reflns_limit_h_min -10
_diffrn_reflns_limit_k_max 13
_diffrn_reflns_limit_k_min -13
_diffrn_reflns_limit_l_max 14
_diffrn_reflns_limit_l_min -22
_diffrn_reflns_number 8255
_diffrn_reflns_theta_full 26.00
_diffrn_reflns_theta_max 26.00
_diffrn_reflns_theta_min 2.24
_diffrn_source 'Rotating Anode'
_diffrn_source_current 55.0
_diffrn_source_power 2.475
_diffrn_source_voltage 45.0
_exptl_absorpt_coefficient_mu 1.362
_exptl_absorpt_correction_T_max 1.000
_exptl_absorpt_correction_T_min 0.542
_exptl_absorpt_correction_type multi-scan
_exptl_absorpt_process_details
;
Jacobson, R.A. (1998). REQAB. Private communication to the 
 Rigaku Corporation, Tokyo, Japan. 
;
_exptl_crystal_colour colourless
_exptl_crystal_density_diffrn 1.621
_exptl_crystal_density_method 'not measured'
_exptl_crystal_description fragment
_exptl_crystal_F_000 892
_exptl_crystal_size_max 0.13
_exptl_crystal_size_mid 0.10
_exptl_crystal_size_min 0.09
_refine_diff_density_max 0.680
_refine_diff_density_min -1.052
_refine_diff_density_rms 0.154
_refine_ls_extinction_method none
_refine_ls_goodness_of_fit_ref 1.053
_refine_ls_hydrogen_treatment constr
_refine_ls_matrix_type full
_refine_ls_number_parameters 160
_refine_ls_number_reflns 3444
_refine_ls_number_restraints 0
_refine_ls_restrained_S_all 1.053
_refine_ls_R_factor_all 0.0699
_refine_ls_R_factor_gt 0.0577
_refine_ls_shift/su_max 0.000
_refine_ls_shift/su_mean 0.000
_refine_ls_structure_factor_coef Fsqd
_refine_ls_weighting_details 'calc w=1/[\s^2^(Fo^2^)+(0.0529P)^2^+7.7765P] where P=(Fo^2^+2Fc^2^)/3'
_refine_ls_weighting_scheme calc
_refine_ls_wR_factor_gt 0.1332
_refine_ls_wR_factor_ref 0.1442
_reflns_number_gt 2977
_reflns_number_total 3444
_reflns_threshold_expression >2\s(I)
_cod_data_source_file c4dt01029a2.cif
_cod_data_source_block 2013rwz727
_cod_depositor_comments
;
The following automatic conversions were performed:

'_exptl_absorpt_correction_type' value 'Multi-scan' changed to
'multi-scan' according to
/usr/data/users/saulius/crontab/automatic-downloads/rss-feeds/RSC/lib/dictionaries/cif_core.dic
dictionary named 'cif_core.dic' version 2.4.2 from 2011-04-26.

Automatic conversion script
Id: cif_fix_values 2281 2013-09-26 08:29:07Z andrius 

 Adding full bibliography for 7030785--7030792.cif.
;
_cod_original_sg_symbol_H-M P2(1)/c
_cod_database_code 7030788

loop_
_symmetry_equiv_pos_as_xyz
'x, y, z'
'-x, y+1/2, -z+1/2'
'-x, -y, -z'
'x, -y-1/2, z-1/2'

loop_
_atom_site_label
_atom_site_type_symbol
_atom_site_fract_x
_atom_site_fract_y
_atom_site_fract_z
_atom_site_U_iso_or_equiv
_atom_site_adp_type
_atom_site_occupancy
_atom_site_symmetry_multiplicity
_atom_site_calc_flag
_atom_site_refinement_flags
Nb1 Nb 0.25884(6) 0.32807(5) 0.11047(3) 0.01368(18) Uani 1 1 d .
Cl1 Cl 0.52907(17) 0.28763(15) 0.12190(9) 0.0211(4) Uani 1 1 d .
Cl2 Cl 0.01065(17) 0.23876(14) 0.08119(9) 0.0202(4) Uani 1 1 d .
Cl3 Cl 0.23666(17) 0.24006(14) 0.24388(8) 0.0194(4) Uani 1 1 d .
P1 P 0.05527(18) 0.47399(15) 0.16926(9) 0.0147(4) Uani 1 1 d .
P2 P 0.39273(18) 0.51675(15) 0.17580(9) 0.0149(4) Uani 1 1 d .
P3 P 0.30021(18) 0.10986(15) 0.03776(9) 0.0159(4) Uani 1 1 d .
O1 O 0.2667(5) 0.4156(4) 0.0314(2) 0.0199(10) Uani 1 1 d .
C1 C -0.1015(7) 0.4094(6) 0.2189(4) 0.0222(15) Uani 1 1 d .
H1A H -0.1588 0.4751 0.2414 0.033 Uiso 1 1 calc R
H1B H -0.0659 0.3543 0.2577 0.033 Uiso 1 1 calc R
H1C H -0.1638 0.3641 0.1842 0.033 Uiso 1 1 calc R
C2 C -0.0258(7) 0.5704(6) 0.0982(3) 0.0239(15) Uani 1 1 d .
H2A H -0.0871 0.5207 0.0653 0.036 Uiso 1 1 calc R
H2B H 0.0525 0.6091 0.0695 0.036 Uiso 1 1 calc R
H2C H -0.0864 0.6332 0.1216 0.036 Uiso 1 1 calc R
C3 C 0.1291(7) 0.5803(6) 0.2382(3) 0.0164(13) Uani 1 1 d .
H3A H 0.0550 0.6433 0.2500 0.020 Uiso 1 1 calc R
H3B H 0.1541 0.5362 0.2844 0.020 Uiso 1 1 calc R
C4 C 0.2679(7) 0.6400(6) 0.2057(4) 0.0186(14) Uani 1 1 d .
H4A H 0.3166 0.6914 0.2435 0.022 Uiso 1 1 calc R
H4B H 0.2412 0.6921 0.1630 0.022 Uiso 1 1 calc R
C5 C 0.5207(7) 0.5926(6) 0.1134(4) 0.0228(15) Uani 1 1 d .
H5A H 0.5585 0.6666 0.1370 0.034 Uiso 1 1 calc R
H5B H 0.4697 0.6143 0.0674 0.034 Uiso 1 1 calc R
H5C H 0.6027 0.5378 0.1022 0.034 Uiso 1 1 calc R
C6 C 0.4914(7) 0.4819(6) 0.2609(3) 0.0200(14) Uani 1 1 d .
H6A H 0.5405 0.5555 0.2791 0.030 Uiso 1 1 calc R
H6B H 0.5650 0.4188 0.2511 0.030 Uiso 1 1 calc R
H6C H 0.4220 0.4526 0.2982 0.030 Uiso 1 1 calc R
C7 C 0.2160(7) 0.1108(6) -0.0537(3) 0.0211(14) Uani 1 1 d .
H7A H 0.2789 0.1557 -0.0881 0.032 Uiso 1 1 calc R
H7B H 0.1195 0.1502 -0.0510 0.032 Uiso 1 1 calc R
H7C H 0.2041 0.0269 -0.0711 0.032 Uiso 1 1 calc R
C8 C 0.2158(7) -0.0220(6) 0.0822(4) 0.0205(14) Uani 1 1 d .
H8A H 0.2113 -0.0898 0.0470 0.031 Uiso 1 1 calc R
H8B H 0.1161 -0.0011 0.0982 0.031 Uiso 1 1 calc R
H8C H 0.2746 -0.0460 0.1253 0.031 Uiso 1 1 calc R
C9 C 0.4908(7) 0.0617(5) 0.0207(3) 0.0183(14) Uani 1 1 d .
H9A H 0.5404 0.1260 -0.0084 0.022 Uiso 1 1 calc R
H9B H 0.5423 0.0559 0.0690 0.022 Uiso 1 1 calc R

loop_
_atom_site_aniso_label
_atom_site_aniso_U_11
_atom_site_aniso_U_22
_atom_site_aniso_U_33
_atom_site_aniso_U_23
_atom_site_aniso_U_13
_atom_site_aniso_U_12
Nb1 0.0098(3) 0.0139(3) 0.0174(3) -0.0019(2) 0.0021(2) 0.0007(2)
Cl1 0.0116(8) 0.0213(8) 0.0303(9) -0.0079(7) -0.0001(6) 0.0015(7)
Cl2 0.0102(8) 0.0222(8) 0.0280(8) -0.0069(6) 0.0012(6) -0.0006(7)
Cl3 0.0148(8) 0.0205(8) 0.0229(8) 0.0054(6) 0.0018(6) 0.0002(7)
P1 0.0114(9) 0.0146(8) 0.0180(8) -0.0014(6) 0.0023(6) 0.0011(7)
P2 0.0123(9) 0.0150(8) 0.0175(8) -0.0012(6) 0.0011(6) -0.0014(7)
P3 0.0116(9) 0.0169(8) 0.0193(8) -0.0035(6) 0.0029(6) 0.0009(7)
O1 0.018(3) 0.028(2) 0.014(2) -0.0018(18) 0.0004(18) -0.003(2)
C1 0.014(4) 0.025(3) 0.028(4) -0.007(3) 0.007(3) -0.005(3)
C2 0.019(4) 0.031(4) 0.021(3) 0.000(3) -0.001(3) 0.010(3)
C3 0.013(3) 0.019(3) 0.017(3) -0.002(3) 0.000(2) 0.004(3)
C4 0.016(4) 0.012(3) 0.028(3) -0.005(3) -0.004(3) 0.001(3)
C5 0.017(4) 0.023(3) 0.029(4) 0.000(3) 0.005(3) -0.007(3)
C6 0.015(4) 0.027(4) 0.018(3) -0.004(3) -0.001(2) -0.005(3)
C7 0.020(4) 0.019(3) 0.024(3) -0.007(3) -0.002(3) -0.001(3)
C8 0.019(4) 0.015(3) 0.027(4) 0.001(3) 0.002(3) 0.000(3)
C9 0.013(3) 0.016(3) 0.026(3) -0.005(3) -0.001(3) 0.005(3)

loop_
_atom_type_symbol
_atom_type_description
_atom_type_scat_dispersion_real
_atom_type_scat_dispersion_imag
_atom_type_scat_source
C C 0.0033 0.0016 'International Tables Vol C Tables 4.2.6.8 and 6.1.1.4'
H H 0.0000 0.0000 'International Tables Vol C Tables 4.2.6.8 and 6.1.1.4'
O O 0.0106 0.0060 'International Tables Vol C Tables 4.2.6.8 and 6.1.1.4'
P P 0.1023 0.0942 'International Tables Vol C Tables 4.2.6.8 and 6.1.1.4'
Cl Cl 0.1484 0.1585 'International Tables Vol C Tables 4.2.6.8 and 6.1.1.4'
Nb Nb -2.0727 0.6215 'International Tables Vol C Tables 4.2.6.8 and 6.1.1.4'

loop_
_geom_angle_atom_site_label_1
_geom_angle_atom_site_label_2
_geom_angle_atom_site_label_3
_geom_angle
_geom_angle_site_symmetry_1
O1 Nb1 Cl1 97.14(15) .
O1 Nb1 Cl2 94.74(15) .
Cl1 Nb1 Cl2 145.83(6) .
O1 Nb1 Cl3 167.75(15) .
Cl1 Nb1 Cl3 86.36(6) .
Cl2 Nb1 Cl3 88.74(6) .
O1 Nb1 P1 91.43(15) .
Cl1 Nb1 P1 138.98(6) .
Cl2 Nb1 P1 72.25(6) .
Cl3 Nb1 P1 78.43(6) .
O1 Nb1 P2 85.03(15) .
Cl1 Nb1 P2 69.88(6) .
Cl2 Nb1 P2 143.27(5) .
Cl3 Nb1 P2 85.18(6) .
P1 Nb1 P2 71.04(6) .
O1 Nb1 P3 94.84(15) .
Cl1 Nb1 P3 75.53(5) .
Cl2 Nb1 P3 71.62(6) .
Cl3 Nb1 P3 97.40(6) .
P1 Nb1 P3 143.70(6) .
P2 Nb1 P3 145.09(6) .
C2 P1 C1 104.9(3) .
C2 P1 C3 104.8(3) .
C1 P1 C3 101.5(3) .
C2 P1 Nb1 110.4(2) .
C1 P1 Nb1 120.3(2) .
C3 P1 Nb1 113.5(2) .
C6 P2 C5 107.7(3) .
C6 P2 C4 102.1(3) .
C5 P2 C4 103.8(3) .
C6 P2 Nb1 115.6(2) .
C5 P2 Nb1 111.8(2) .
C4 P2 Nb1 114.6(2) .
C7 P3 C8 103.1(3) .
C7 P3 C9 104.2(3) .
C8 P3 C9 104.1(3) .
C7 P3 Nb1 111.7(2) .
C8 P3 Nb1 115.0(2) .
C9 P3 Nb1 117.3(2) .
P1 C1 H1A 109.5 .
P1 C1 H1B 109.5 .
H1A C1 H1B 109.5 .
P1 C1 H1C 109.5 .
H1A C1 H1C 109.5 .
H1B C1 H1C 109.5 .
P1 C2 H2A 109.5 .
P1 C2 H2B 109.5 .
H2A C2 H2B 109.5 .
P1 C2 H2C 109.5 .
H2A C2 H2C 109.5 .
H2B C2 H2C 109.5 .
C4 C3 P1 108.1(4) .
C4 C3 H3A 110.1 .
P1 C3 H3A 110.1 .
C4 C3 H3B 110.1 .
P1 C3 H3B 110.1 .
H3A C3 H3B 108.4 .
C3 C4 P2 107.7(4) .
C3 C4 H4A 110.2 .
P2 C4 H4A 110.2 .
C3 C4 H4B 110.2 .
P2 C4 H4B 110.2 .
H4A C4 H4B 108.5 .
P2 C5 H5A 109.5 .
P2 C5 H5B 109.5 .
H5A C5 H5B 109.5 .
P2 C5 H5C 109.5 .
H5A C5 H5C 109.5 .
H5B C5 H5C 109.5 .
P2 C6 H6A 109.5 .
P2 C6 H6B 109.5 .
H6A C6 H6B 109.5 .
P2 C6 H6C 109.5 .
H6A C6 H6C 109.5 .
H6B C6 H6C 109.5 .
P3 C7 H7A 109.5 .
P3 C7 H7B 109.5 .
H7A C7 H7B 109.5 .
P3 C7 H7C 109.5 .
H7A C7 H7C 109.5 .
H7B C7 H7C 109.5 .
P3 C8 H8A 109.5 .
P3 C8 H8B 109.5 .
H8A C8 H8B 109.5 .
P3 C8 H8C 109.5 .
H8A C8 H8C 109.5 .
H8B C8 H8C 109.5 .
C9 C9 P3 115.7(6) 3_655
C9 C9 H9A 108.4 3_655
P3 C9 H9A 108.4 .
C9 C9 H9B 108.4 3_655
P3 C9 H9B 108.4 .
H9A C9 H9B 107.4 .

loop_
_geom_bond_atom_site_label_1
_geom_bond_atom_site_label_2
_geom_bond_distance
_geom_bond_site_symmetry_2
Nb1 O1 1.724(4) .
Nb1 Cl1 2.506(2) .
Nb1 Cl2 2.517(2) .
Nb1 Cl3 2.605(2) .
Nb1 P1 2.6716(19) .
Nb1 P2 2.677(2) .
Nb1 P3 2.760(2) .
P1 C2 1.818(6) .
P1 C1 1.830(6) .
P1 C3 1.833(6) .
P2 C6 1.818(6) .
P2 C5 1.825(6) .
P2 C4 1.849(6) .
P3 C7 1.819(6) .
P3 C8 1.827(6) .
P3 C9 1.839(6) .
C1 H1A 0.9800 .
C1 H1B 0.9800 .
C1 H1C 0.9800 .
C2 H2A 0.9800 .
C2 H2B 0.9800 .
C2 H2C 0.9800 .
C3 C4 1.541(9) .
C3 H3A 0.9900 .
C3 H3B 0.9900 .
C4 H4A 0.9900 .
C4 H4B 0.9900 .
C5 H5A 0.9800 .
C5 H5B 0.9800 .
C5 H5C 0.9800 .
C6 H6A 0.9800 .
C6 H6B 0.9800 .
C6 H6C 0.9800 .
C7 H7A 0.9800 .
C7 H7B 0.9800 .
C7 H7C 0.9800 .
C8 H8A 0.9800 .
C8 H8B 0.9800 .
C8 H8C 0.9800 .
C9 C9 1.559(11) 3_655
C9 H9A 0.9900 .
C9 H9B 0.9900 .
